data_7201343
loop_
_publ_author_name
'Zhou, Jian'
'Zheng, Shou-Tian'
'Zhang, Mingyi'
'Liu, Guang-Zhen'
'Yang, Guo-Yu'

_publ_section_title
;
 A new layered aluminoborate [Zn(dien)2][{Al(OH)}{B5O9F}] templated by
 transition metal complexes
;
_journal_issue 12
_journal_name_full CrystEngComm
_journal_page_first 2597
_journal_paper_doi 10.1039/b909693k
_journal_volume 11
_journal_year 2009
_chemical_formula_moiety 'Al B5 F H O10, C8 H26 N6 Zn'
_chemical_formula_sum 'C8 H27 Al B5 F N6 O10 Zn'
_chemical_formula_weight 532.76
_chemical_name_systematic
;
?
;
_space_group_IT_number 7
_symmetry_cell_setting monoclinic
_symmetry_space_group_name_Hall 'P -2yc'
_symmetry_space_group_name_H-M 'P 1 c 1'
_atom_sites_solution_hydrogens geom
_atom_sites_solution_primary direct
_atom_sites_solution_secondary difmap
_audit_creation_method SHELXL-97
_cell_angle_alpha 90.00
_cell_angle_beta 129.625(19)
_cell_angle_gamma 90.00
_cell_formula_units_Z 2
_cell_length_a 9.4750(19)
_cell_length_b 10.600(2)
_cell_length_c 13.314(4)
_cell_measurement_temperature 173(2)
_cell_measurement_theta_max 27.53
_cell_measurement_theta_min 3.07
_cell_volume 1030.0(5)
_computing_cell_refinement CrystalClear
_computing_data_collection CrystalClear
_computing_data_reduction CrystalStructure
_computing_structure_refinement 'SHELXL-97 (Sheldrick, 1997)'
_computing_structure_solution 'SHELXS-97 (Sheldrick, 1990)'
_diffrn_ambient_temperature 173(2)
_diffrn_detector_area_resol_mean 7.31
_diffrn_measured_fraction_theta_full 0.987
_diffrn_measured_fraction_theta_max 0.987
_diffrn_measurement_device_type 'Rigaku Mercury'
_diffrn_measurement_method \w
_diffrn_radiation_monochromator graphite
_diffrn_radiation_source 'fine-focus sealed tube'
_diffrn_radiation_type MoK\a
_diffrn_radiation_wavelength 0.71073
_diffrn_reflns_av_R_equivalents 0.0000
_diffrn_reflns_av_sigmaI/netI 0.1130
_diffrn_reflns_limit_h_max 12
_diffrn_reflns_limit_h_min -12
_diffrn_reflns_limit_k_max 13
_diffrn_reflns_limit_k_min -13
_diffrn_reflns_limit_l_max 16
_diffrn_reflns_limit_l_min -17
_diffrn_reflns_number 4130
_diffrn_reflns_theta_full 27.53
_diffrn_reflns_theta_max 27.53
_diffrn_reflns_theta_min 3.07
_exptl_absorpt_coefficient_mu 1.306
_exptl_absorpt_correction_T_max 0.8486
_exptl_absorpt_correction_T_min 0.7711
_exptl_absorpt_correction_type multi-scan
_exptl_absorpt_process_details 'Jacobson, R. (1998) Private communication'
_exptl_crystal_colour colorless
_exptl_crystal_density_diffrn 1.718
_exptl_crystal_density_method 'not measured'
_exptl_crystal_description block
_exptl_crystal_F_000 548
_exptl_crystal_size_max 0.21
_exptl_crystal_size_mid 0.18
_exptl_crystal_size_min 0.13
_refine_diff_density_max 2.228
_refine_diff_density_min -0.664
_refine_diff_density_rms 0.168
_refine_ls_abs_structure_details 'Flack H D (1983), Acta Cryst. A39, 876-881'
_refine_ls_abs_structure_Flack 0.02(3)
_refine_ls_extinction_method none
_refine_ls_goodness_of_fit_ref 1.015
_refine_ls_hydrogen_treatment constr
_refine_ls_matrix_type full
_refine_ls_number_parameters 290
_refine_ls_number_reflns 4130
_refine_ls_number_restraints 176
_refine_ls_restrained_S_all 1.008
_refine_ls_R_factor_all 0.0785
_refine_ls_R_factor_gt 0.0652
_refine_ls_shift/su_max 0.000
_refine_ls_shift/su_mean 0.000
_refine_ls_structure_factor_coef Fsqd
_refine_ls_weighting_details 'calc w=1/[\s^2^(Fo^2^)+(0.0900P)^2^+4.5000P] where P=(Fo^2^+2Fc^2^)/3'
_refine_ls_weighting_scheme calc
_refine_ls_wR_factor_gt 0.1743
_refine_ls_wR_factor_ref 0.1889
_reflns_number_gt 2838
_reflns_number_total 4130
_reflns_threshold_expression >2sigma(I)
_cod_data_source_file b909693k.txt
_cod_data_source_block f
_cod_depositor_comments
;
The following automatic conversions were performed:
'_symmetry_cell_setting' value 'Monoclinic' changed to 'monoclinic'
according to '/home/saulius/struct/CIF-dictionaries/cif_core.dic'
dictionary named 'cif_core.dic' version 2.4.1 from 2010-06-29.

Automatic conversion script
Id: cif_fix_enum 1527 2010-12-29 10:47:43Z saulius 
;
_cod_original_sg_symbol_H-M Pc
_cod_database_code 7201343

loop_
_symmetry_equiv_pos_as_xyz
'x, y, z'
'x, -y, z+1/2'

loop_
_atom_site_label
_atom_site_type_symbol
_atom_site_fract_x
_atom_site_fract_y
_atom_site_fract_z
_atom_site_U_iso_or_equiv
_atom_site_adp_type
_atom_site_occupancy
_atom_site_symmetry_multiplicity
_atom_site_calc_flag
_atom_site_refinement_flags
_atom_site_disorder_assembly
_atom_site_disorder_group
Al1 Al -0.5194(3) 0.8233(2) -0.1259(2) 0.0149(5) Uani 1 1 d . . .
B1 B 0.0841(13) 0.5677(9) 0.1394(10) 0.0149(19) Uani 1 1 d U . .
B2 B -0.1373(14) 0.7378(10) 0.0307(10) 0.019(2) Uani 1 1 d U . .
B3 B 0.1701(19) 0.7675(8) 0.0959(13) 0.0139(18) Uani 1 1 d U . .
B4 B 0.3318(13) 0.8498(10) 0.0170(10) 0.020(2) Uani 1 1 d U . .
B5 B 0.3786(13) 0.9546(10) 0.2004(10) 0.018(2) Uani 1 1 d U . .
O1 O -0.6058(9) 0.6998(6) -0.2299(7) 0.0272(16) Uani 1 1 d U . .
H1E H -0.7183 0.7112 -0.2909 0.041 Uiso 1 1 calc R . .
O2 O -0.2934(10) 0.7850(6) -0.0099(7) 0.0280(16) Uani 1 1 d U . .
O3 O -0.0177(9) 0.8004(6) 0.0243(7) 0.0230(14) Uani 1 1 d U . .
O4 O 0.2157(8) 0.6386(6) 0.1547(6) 0.0192(13) Uani 1 1 d U . .
O5 O -0.0838(8) 0.6163(6) 0.0879(6) 0.0185(13) Uani 1 1 d U . .
F1 F 0.1120(8) 0.4441(6) 0.1729(7) 0.0380(15) Uani 1 1 d . . .
O7 O 0.2142(10) 0.7683(6) 0.0062(7) 0.0225(14) Uani 1 1 d U . .
O8 O 0.4014(9) 0.9482(6) 0.1063(7) 0.0241(15) Uani 1 1 d U . .
O9 O 0.2892(8) 0.8588(6) 0.2049(6) 0.0222(14) Uani 1 1 d U . .
O10 O 0.4616(10) 1.0467(7) 0.2900(8) 0.0320(17) Uani 1 1 d U . .
O11 O 0.3791(10) 0.8433(8) -0.0584(7) 0.0334(17) Uani 1 1 d U . .
Zn1 Zn 0.67733(10) 0.76481(8) 0.60847(9) 0.0153(2) Uani 1 1 d . . .
N1 N 0.9048(9) 0.6420(7) 0.7541(7) 0.0156(15) Uani 1 1 d U . .
H1A H 0.9642 0.6138 0.7244 0.019 Uiso 1 1 calc R . .
H1B H 0.9874 0.6861 0.8302 0.019 Uiso 1 1 calc R . .
N2 N 0.5283(10) 0.6150(7) 0.6225(7) 0.0174(15) Uani 1 1 d U . .
H2C H 0.5192 0.6366 0.6859 0.021 Uiso 1 1 calc R . .
N3 N 0.4019(10) 0.8282(7) 0.4652(8) 0.0179(16) Uani 1 1 d U . .
H3B H 0.3913 0.9090 0.4848 0.022 Uiso 1 1 calc R . .
H3A H 0.3731 0.8297 0.3848 0.022 Uiso 1 1 calc R . .
N4 N 0.7570(9) 0.9015(7) 0.7564(7) 0.0129(14) Uani 1 1 d U . .
H4A H 0.6556 0.9286 0.7452 0.016 Uiso 1 1 calc R . .
H4B H 0.8373 0.8655 0.8377 0.016 Uiso 1 1 calc R . .
N5 N 0.8147(10) 0.8967(7) 0.5744(7) 0.0136(14) Uani 1 1 d U . .
H5C H 0.7295 0.9534 0.5101 0.016 Uiso 1 1 calc R . .
N6 N 0.6749(11) 0.6645(8) 0.4507(8) 0.0256(18) Uani 1 1 d U . .
H6A H 0.7383 0.5897 0.4829 0.031 Uiso 1 1 calc R . .
H6B H 0.5564 0.6474 0.3778 0.031 Uiso 1 1 calc R . .
C1 C 0.8315(12) 0.5318(8) 0.7791(9) 0.0204(19) Uani 1 1 d U . .
H1C H 0.8361 0.5514 0.8539 0.025 Uiso 1 1 calc R . .
H1D H 0.9100 0.4572 0.8026 0.025 Uiso 1 1 calc R . .
C2 C 0.6375(12) 0.5011(9) 0.6619(10) 0.023(2) Uani 1 1 d U . .
H2A H 0.6334 0.4706 0.5898 0.027 Uiso 1 1 calc R . .
H2B H 0.5883 0.4340 0.6838 0.027 Uiso 1 1 calc R . .
C3 C 0.3428(12) 0.6112(9) 0.4931(9) 0.0215(19) Uani 1 1 d U . .
H3C H 0.2607 0.5568 0.4963 0.026 Uiso 1 1 calc R . .
H3D H 0.3487 0.5769 0.4267 0.026 Uiso 1 1 calc R . .
C4 C 0.2723(12) 0.7449(9) 0.4597(9) 0.023(2) Uani 1 1 d U . .
H4C H 0.1516 0.7474 0.3710 0.027 Uiso 1 1 calc R . .
H4D H 0.2559 0.7752 0.5220 0.027 Uiso 1 1 calc R . .
C5 C 0.8452(13) 1.0091(9) 0.7458(9) 0.0219(19) Uani 1 1 d U . .
H5A H 0.9330 1.0499 0.8321 0.026 Uiso 1 1 calc R . .
H5B H 0.7512 1.0722 0.6844 0.026 Uiso 1 1 calc R . .
C6 C 0.9451(13) 0.9649(9) 0.6977(9) 0.022(2) Uani 1 1 d U . .
H6C H 0.9958 1.0383 0.6840 0.027 Uiso 1 1 calc R . .
H6D H 1.0479 0.9088 0.7633 0.027 Uiso 1 1 calc R . .
C7 C 0.9040(12) 0.8317(8) 0.5322(9) 0.0172(18) Uani 1 1 d U . .
H7A H 1.0059 0.7789 0.6039 0.021 Uiso 1 1 calc R . .
H7B H 0.9546 0.8936 0.5069 0.021 Uiso 1 1 calc R . .
C8 C 0.7624(12) 0.7500(8) 0.4170(9) 0.0192(18) Uani 1 1 d U . .
H8A H 0.6680 0.8041 0.3426 0.023 Uiso 1 1 calc R . .
H8B H 0.8215 0.6996 0.3902 0.023 Uiso 1 1 calc R . .

loop_
_atom_site_aniso_label
_atom_site_aniso_U_11
_atom_site_aniso_U_22
_atom_site_aniso_U_33
_atom_site_aniso_U_23
_atom_site_aniso_U_13
_atom_site_aniso_U_12
Al1 0.0123(11) 0.0190(13) 0.0131(13) 0.0002(10) 0.0080(11) -0.0020(10)
B1 0.017(3) 0.017(4) 0.018(4) -0.001(3) 0.014(3) -0.005(3)
B2 0.022(4) 0.019(4) 0.020(4) -0.003(3) 0.014(3) 0.001(3)
B3 0.018(3) 0.010(3) 0.018(4) -0.001(3) 0.013(3) -0.005(3)
B4 0.017(4) 0.025(4) 0.019(4) 0.008(3) 0.012(3) 0.012(3)
B5 0.015(3) 0.019(4) 0.019(4) -0.001(3) 0.010(3) -0.001(3)
O1 0.026(3) 0.032(3) 0.026(3) -0.017(2) 0.018(3) -0.018(2)
O2 0.028(3) 0.031(3) 0.028(3) 0.004(3) 0.019(3) 0.009(3)
O3 0.027(3) 0.022(3) 0.021(3) 0.005(2) 0.016(2) 0.004(2)
O4 0.015(3) 0.020(3) 0.023(3) 0.006(2) 0.012(2) -0.001(2)
O5 0.020(3) 0.020(3) 0.023(3) 0.002(2) 0.017(2) -0.001(2)
F1 0.033(3) 0.036(4) 0.045(4) 0.005(3) 0.025(3) -0.004(3)
O7 0.028(3) 0.020(3) 0.021(3) -0.002(2) 0.016(2) -0.004(2)
O8 0.022(3) 0.028(3) 0.023(3) 0.005(2) 0.015(2) -0.006(2)
O9 0.020(3) 0.031(3) 0.020(3) -0.006(2) 0.015(2) -0.009(2)
O10 0.027(3) 0.029(3) 0.040(3) -0.010(3) 0.021(3) -0.004(3)
O11 0.028(3) 0.051(4) 0.028(3) 0.000(3) 0.021(3) 0.008(3)
Zn1 0.0139(4) 0.0188(5) 0.0143(4) 0.0010(5) 0.0094(3) 0.0023(5)
N1 0.013(3) 0.016(3) 0.018(3) -0.004(2) 0.010(2) 0.000(2)
N2 0.015(3) 0.017(3) 0.016(3) 0.001(3) 0.007(3) 0.002(2)
N3 0.017(3) 0.021(3) 0.016(3) -0.001(3) 0.011(3) 0.003(2)
N4 0.009(3) 0.017(3) 0.014(3) 0.002(2) 0.008(2) 0.001(2)
N5 0.017(3) 0.015(3) 0.012(3) 0.006(2) 0.011(2) 0.006(2)
N6 0.027(3) 0.030(4) 0.024(3) 0.002(3) 0.018(3) 0.007(3)
C1 0.018(3) 0.020(4) 0.017(4) 0.009(3) 0.009(3) 0.008(3)
C2 0.022(4) 0.022(4) 0.027(4) 0.000(3) 0.016(3) 0.002(3)
C3 0.017(3) 0.022(4) 0.022(4) 0.000(3) 0.011(3) -0.004(3)
C4 0.018(3) 0.030(4) 0.022(4) 0.009(3) 0.014(3) 0.003(3)
C5 0.026(4) 0.022(4) 0.024(4) -0.001(3) 0.019(3) 0.003(3)
C6 0.023(4) 0.021(4) 0.026(4) 0.001(3) 0.017(3) -0.002(3)
C7 0.022(3) 0.017(3) 0.019(3) 0.007(3) 0.016(3) 0.007(3)
C8 0.021(3) 0.025(4) 0.016(3) -0.001(3) 0.014(3) 0.004(3)

loop_
_atom_type_symbol
_atom_type_description
_atom_type_scat_dispersion_real
_atom_type_scat_dispersion_imag
_atom_type_scat_source
C C 0.0033 0.0016 'International Tables Vol C Tables 4.2.6.8 and 6.1.1.4'
H H 0.0000 0.0000 'International Tables Vol C Tables 4.2.6.8 and 6.1.1.4'
Al Al 0.0645 0.0514 'International Tables Vol C Tables 4.2.6.8 and 6.1.1.4'
B B 0.0013 0.0007 'International Tables Vol C Tables 4.2.6.8 and 6.1.1.4'
N N 0.0061 0.0033 'International Tables Vol C Tables 4.2.6.8 and 6.1.1.4'
O O 0.0106 0.0060 'International Tables Vol C Tables 4.2.6.8 and 6.1.1.4'
Zn Zn 0.2839 1.4301 'International Tables Vol C Tables 4.2.6.8 and 6.1.1.4'
F F 0.0171 0.0103 'International Tables Vol C Tables 4.2.6.8 and 6.1.1.4'

loop_
_geom_angle_atom_site_label_1
_geom_angle_atom_site_label_2
_geom_angle_atom_site_label_3
_geom_angle
_geom_angle_site_symmetry_1
_geom_angle_site_symmetry_3
_geom_angle_publ_flag
O1 Al1 O11 112.9(4) . 1_455 ?
O1 Al1 O2 103.3(4) . . ?
O11 Al1 O2 111.0(4) 1_455 . ?
O1 Al1 O10 107.1(4) . 2_474 ?
O11 Al1 O10 112.8(4) 1_455 2_474 ?
O2 Al1 O10 109.3(4) . 2_474 ?
F1 B1 O4 121.3(8) . . ?
F1 B1 O5 116.7(7) . . ?
O4 B1 O5 122.0(8) . . ?
O2 B2 O3 123.7(9) . . ?
O2 B2 O5 119.5(9) . . ?
O3 B2 O5 116.8(8) . . ?
O3 B3 O9 109.8(8) . . ?
O3 B3 O4 113.2(8) . . ?
O9 B3 O4 107.2(9) . . ?
O3 B3 O7 109.3(9) . . ?
O9 B3 O7 110.5(8) . . ?
O4 B3 O7 106.8(8) . . ?
O11 B4 O7 122.6(9) . . ?
O11 B4 O8 118.5(9) . . ?
O7 B4 O8 118.9(9) . . ?
O10 B5 O9 122.5(9) . . ?
O10 B5 O8 119.5(8) . . ?
O9 B5 O8 117.6(8) . . ?
Al1 O1 H1E 109.5 . . ?
B2 O2 Al1 154.1(7) . . ?
B2 O3 B3 124.9(8) . . ?
B1 O4 B3 119.8(8) . . ?
B1 O5 B2 121.0(7) . . ?
B4 O7 B3 123.6(8) . . ?
B4 O8 B5 122.7(7) . . ?
B5 O9 B3 123.5(8) . . ?
B5 O10 Al1 157.8(7) . 2_675 ?
B4 O11 Al1 168.2(7) . 1_655 ?
N3 Zn1 N5 99.6(3) . . ?
N3 Zn1 N4 97.0(3) . . ?
N5 Zn1 N4 81.3(3) . . ?
N3 Zn1 N1 159.0(3) . . ?
N5 Zn1 N1 100.8(3) . . ?
N4 Zn1 N1 91.0(3) . . ?
N3 Zn1 N2 79.6(3) . . ?
N5 Zn1 N2 172.7(3) . . ?
N4 Zn1 N2 106.0(3) . . ?
N1 Zn1 N2 79.5(3) . . ?
N3 Zn1 N6 92.0(3) . . ?
N5 Zn1 N6 76.5(3) . . ?
N4 Zn1 N6 157.2(3) . . ?
N1 Zn1 N6 88.0(3) . . ?
N2 Zn1 N6 96.2(3) . . ?
C1 N1 Zn1 109.1(5) . . ?
C1 N1 H1A 109.9 . . ?
Zn1 N1 H1A 109.9 . . ?
C1 N1 H1B 109.9 . . ?
Zn1 N1 H1B 109.9 . . ?
H1A N1 H1B 108.3 . . ?
C2 N2 C3 116.1(7) . . ?
C2 N2 Zn1 106.4(5) . . ?
C3 N2 Zn1 105.6(5) . . ?
C2 N2 H2C 109.5 . . ?
C3 N2 H2C 109.5 . . ?
Zn1 N2 H2C 109.5 . . ?
C4 N3 Zn1 111.1(5) . . ?
C4 N3 H3B 109.4 . . ?
Zn1 N3 H3B 109.4 . . ?
C4 N3 H3A 109.4 . . ?
Zn1 N3 H3A 109.4 . . ?
H3B N3 H3A 108.0 . . ?
C5 N4 Zn1 108.8(5) . . ?
C5 N4 H4A 109.9 . . ?
Zn1 N4 H4A 109.9 . . ?
C5 N4 H4B 109.9 . . ?
Zn1 N4 H4B 109.9 . . ?
H4A N4 H4B 108.3 . . ?
C7 N5 C6 112.5(7) . . ?
C7 N5 Zn1 110.7(5) . . ?
C6 N5 Zn1 106.0(5) . . ?
C7 N5 H5C 109.2 . . ?
C6 N5 H5C 109.2 . . ?
Zn1 N5 H5C 109.2 . . ?
C8 N6 Zn1 107.9(6) . . ?
C8 N6 H6A 110.1 . . ?
Zn1 N6 H6A 110.1 . . ?
C8 N6 H6B 110.1 . . ?
Zn1 N6 H6B 110.1 . . ?
H6A N6 H6B 108.4 . . ?
N1 C1 C2 111.7(7) . . ?
N1 C1 H1C 109.3 . . ?
C2 C1 H1C 109.3 . . ?
N1 C1 H1D 109.3 . . ?
C2 C1 H1D 109.3 . . ?
H1C C1 H1D 107.9 . . ?
N2 C2 C1 108.2(7) . . ?
N2 C2 H2A 110.1 . . ?
C1 C2 H2A 110.1 . . ?
N2 C2 H2B 110.1 . . ?
C1 C2 H2B 110.1 . . ?
H2A C2 H2B 108.4 . . ?
N2 C3 C4 106.9(7) . . ?
N2 C3 H3C 110.3 . . ?
C4 C3 H3C 110.3 . . ?
N2 C3 H3D 110.3 . . ?
C4 C3 H3D 110.3 . . ?
H3C C3 H3D 108.6 . . ?
N3 C4 C3 110.5(7) . . ?
N3 C4 H4C 109.6 . . ?
C3 C4 H4C 109.6 . . ?
N3 C4 H4D 109.6 . . ?
C3 C4 H4D 109.6 . . ?
H4C C4 H4D 108.1 . . ?
N4 C5 C6 110.3(7) . . ?
N4 C5 H5A 109.6 . . ?
C6 C5 H5A 109.6 . . ?
N4 C5 H5B 109.6 . . ?
C6 C5 H5B 109.6 . . ?
H5A C5 H5B 108.1 . . ?
N5 C6 C5 108.5(7) . . ?
N5 C6 H6C 110.0 . . ?
C5 C6 H6C 110.0 . . ?
N5 C6 H6D 110.0 . . ?
C5 C6 H6D 110.0 . . ?
H6C C6 H6D 108.4 . . ?
N5 C7 C8 107.8(7) . . ?
N5 C7 H7A 110.2 . . ?
C8 C7 H7A 110.2 . . ?
N5 C7 H7B 110.2 . . ?
C8 C7 H7B 110.2 . . ?
H7A C7 H7B 108.5 . . ?
N6 C8 C7 110.5(7) . . ?
N6 C8 H8A 109.5 . . ?
C7 C8 H8A 109.6 . . ?
N6 C8 H8B 109.5 . . ?
C7 C8 H8B 109.5 . . ?
H8A C8 H8B 108.1 . . ?

loop_
_geom_bond_atom_site_label_1
_geom_bond_atom_site_label_2
_geom_bond_distance
_geom_bond_site_symmetry_2
_geom_bond_publ_flag
Al1 O1 1.690(7) . ?
Al1 O11 1.697(7) 1_455 ?
Al1 O2 1.708(7) . ?
Al1 O10 1.711(8) 2_474 ?
B1 F1 1.354(12) . ?
B1 O4 1.356(11) . ?
B1 O5 1.369(11) . ?
B2 O2 1.308(12) . ?
B2 O3 1.362(13) . ?
B2 O5 1.416(12) . ?
B3 O3 1.426(15) . ?
B3 O9 1.493(13) . ?
B3 O4 1.495(11) . ?
B3 O7 1.495(15) . ?
B4 O11 1.337(12) . ?
B4 O7 1.344(13) . ?
B4 O8 1.392(13) . ?
B5 O10 1.341(12) . ?
B5 O9 1.349(12) . ?
B5 O8 1.402(13) . ?
O1 H1E 0.8400 . ?
O10 Al1 1.711(8) 2_675 ?
O11 Al1 1.697(7) 1_655 ?
Zn1 N3 2.133(7) . ?
Zn1 N5 2.146(7) . ?
Zn1 N4 2.157(7) . ?
Zn1 N1 2.184(7) . ?
Zn1 N2 2.211(7) . ?
Zn1 N6 2.341(8) . ?
N1 C1 1.501(11) . ?
N1 H1A 0.9200 . ?
N1 H1B 0.9200 . ?
N2 C2 1.452(11) . ?
N2 C3 1.482(12) . ?
N2 H2C 0.9300 . ?
N3 C4 1.476(11) . ?
N3 H3B 0.9200 . ?
N3 H3A 0.9200 . ?
N4 C5 1.473(11) . ?
N4 H4A 0.9200 . ?
N4 H4B 0.9200 . ?
N5 C7 1.454(11) . ?
N5 C6 1.469(12) . ?
N5 H5C 0.9300 . ?
N6 C8 1.478(12) . ?
N6 H6A 0.9200 . ?
N6 H6B 0.9200 . ?
C1 C2 1.504(12) . ?
C1 H1C 0.9900 . ?
C1 H1D 0.9900 . ?
C2 H2A 0.9900 . ?
C2 H2B 0.9900 . ?
C3 C4 1.508(13) . ?
C3 H3C 0.9900 . ?
C3 H3D 0.9900 . ?
C4 H4C 0.9900 . ?
C4 H4D 0.9900 . ?
C5 C6 1.516(12) . ?
C5 H5A 0.9900 . ?
C5 H5B 0.9900 . ?
C6 H6C 0.9900 . ?
C6 H6D 0.9900 . ?
C7 C8 1.509(12) . ?
C7 H7A 0.9900 . ?
C7 H7B 0.9900 . ?
C8 H8A 0.9900 . ?
C8 H8B 0.9900 . ?

loop_
_geom_hbond_atom_site_label_D
_geom_hbond_atom_site_label_H
_geom_hbond_atom_site_label_A
_geom_hbond_distance_DH
_geom_hbond_distance_HA
_geom_hbond_distance_DA
_geom_hbond_angle_DHA
_geom_hbond_site_symmetry_A
O1 H1E F1 0.84 2.13 2.596(9) 115 2_464
N1 H1A F1 0.92 2.01 2.926(9) 176 2_665
N1 H1B O7 0.92 2.11 3.017(10) 169 1_656
N2 H2C O1 0.93 2.19 3.077(10) 159 1_656
N3 H3B O8 0.92 2.17 3.026(9) 154 2_575
N3 H3A O9 0.92 2.01 2.921(10) 171 .
N4 H4A O10 0.92 2.28 3.152(9) 158 2_575
N4 H4A O8 0.92 2.29 3.049(9) 140 2_575
N4 H4B O3 0.92 2.04 2.952(9) 169 1_656

loop_
_geom_torsion_atom_site_label_1
_geom_torsion_atom_site_label_2
_geom_torsion_atom_site_label_3
_geom_torsion_atom_site_label_4
_geom_torsion
_geom_torsion_site_symmetry_1
_geom_torsion_site_symmetry_2
_geom_torsion_site_symmetry_3
_geom_torsion_site_symmetry_4
_geom_torsion_publ_flag
O3 B2 O2 Al1 80.8(19) . . . . ?
O5 B2 O2 Al1 -100.9(17) . . . . ?
O1 Al1 O2 B2 37.8(17) . . . . ?
O11 Al1 O2 B2 159.0(16) 1_455 . . . ?
O10 Al1 O2 B2 -75.9(17) 2_474 . . . ?
O2 B2 O3 B3 163.0(10) . . . . ?
O5 B2 O3 B3 -15.3(14) . . . . ?
O9 B3 O3 B2 -105.3(9) . . . . ?
O4 B3 O3 B2 14.4(14) . . . . ?
O7 B3 O3 B2 133.3(8) . . . . ?
F1 B1 O4 B3 169.3(9) . . . . ?
O5 B1 O4 B3 -9.8(14) . . . . ?
O3 B3 O4 B1 -1.5(13) . . . . ?
O9 B3 O4 B1 119.7(9) . . . . ?
O7 B3 O4 B1 -121.8(9) . . . . ?
F1 B1 O5 B2 -169.8(8) . . . . ?
O4 B1 O5 B2 9.4(13) . . . . ?
O2 B2 O5 B1 -175.5(9) . . . . ?
O3 B2 O5 B1 2.9(13) . . . . ?
O11 B4 O7 B3 175.2(9) . . . . ?
O8 B4 O7 B3 -7.6(13) . . . . ?
O3 B3 O7 B4 114.6(9) . . . . ?
O9 B3 O7 B4 -6.3(12) . . . . ?
O4 B3 O7 B4 -122.6(9) . . . . ?
O11 B4 O8 B5 -171.9(8) . . . . ?
O7 B4 O8 B5 10.8(13) . . . . ?
O10 B5 O8 B4 174.7(8) . . . . ?
O9 B5 O8 B4 1.7(13) . . . . ?
O10 B5 O9 B3 169.5(9) . . . . ?
O8 B5 O9 B3 -17.7(13) . . . . ?
O3 B3 O9 B5 -101.1(11) . . . . ?
O4 B3 O9 B5 135.5(9) . . . . ?
O7 B3 O9 B5 19.5(13) . . . . ?
O9 B5 O10 Al1 -69(2) . . . 2_675 ?
O8 B5 O10 Al1 118.2(18) . . . 2_675 ?
O7 B4 O11 Al1 -106(4) . . . 1_655 ?
O8 B4 O11 Al1 77(4) . . . 1_655 ?
N3 Zn1 N1 C1 -6.8(11) . . . . ?
N5 Zn1 N1 C1 -172.9(5) . . . . ?
N4 Zn1 N1 C1 105.7(6) . . . . ?
N2 Zn1 N1 C1 -0.4(5) . . . . ?
N6 Zn1 N1 C1 -97.1(6) . . . . ?
N3 Zn1 N2 C2 150.2(6) . . . . ?
N4 Zn1 N2 C2 -115.5(6) . . . . ?
N1 Zn1 N2 C2 -27.5(6) . . . . ?
N6 Zn1 N2 C2 59.3(6) . . . . ?
N3 Zn1 N2 C3 26.2(5) . . . . ?
N4 Zn1 N2 C3 120.5(5) . . . . ?
N1 Zn1 N2 C3 -151.4(6) . . . . ?
N6 Zn1 N2 C3 -64.6(6) . . . . ?
N5 Zn1 N3 C4 175.3(6) . . . . ?
N4 Zn1 N3 C4 -102.4(6) . . . . ?
N1 Zn1 N3 C4 9.1(12) . . . . ?
N2 Zn1 N3 C4 2.7(6) . . . . ?
N6 Zn1 N3 C4 98.6(6) . . . . ?
N3 Zn1 N4 C5 -94.7(6) . . . . ?
N5 Zn1 N4 C5 4.0(5) . . . . ?
N1 Zn1 N4 C5 104.8(5) . . . . ?
N2 Zn1 N4 C5 -175.8(5) . . . . ?
N6 Zn1 N4 C5 17.6(10) . . . . ?
N3 Zn1 N5 C7 -117.5(6) . . . . ?
N4 Zn1 N5 C7 146.8(6) . . . . ?
N1 Zn1 N5 C7 57.5(6) . . . . ?
N6 Zn1 N5 C7 -27.8(6) . . . . ?
N3 Zn1 N5 C6 120.1(6) . . . . ?
N4 Zn1 N5 C6 24.5(5) . . . . ?
N1 Zn1 N5 C6 -64.9(6) . . . . ?
N6 Zn1 N5 C6 -150.2(6) . . . . ?
N3 Zn1 N6 C8 97.7(6) . . . . ?
N5 Zn1 N6 C8 -1.7(6) . . . . ?
N4 Zn1 N6 C8 -15.4(11) . . . . ?
N1 Zn1 N6 C8 -103.3(6) . . . . ?
N2 Zn1 N6 C8 177.5(6) . . . . ?
Zn1 N1 C1 C2 28.1(8) . . . . ?
C3 N2 C2 C1 167.7(8) . . . . ?
Zn1 N2 C2 C1 50.5(8) . . . . ?
N1 C1 C2 N2 -54.0(10) . . . . ?
C2 N2 C3 C4 -167.6(7) . . . . ?
Zn1 N2 C3 C4 -50.0(8) . . . . ?
Zn1 N3 C4 C3 -31.5(9) . . . . ?
N2 C3 C4 N3 55.5(10) . . . . ?
Zn1 N4 C5 C6 -31.7(8) . . . . ?
C7 N5 C6 C5 -169.9(7) . . . . ?
Zn1 N5 C6 C5 -48.7(8) . . . . ?
N4 C5 C6 N5 55.1(10) . . . . ?
C6 N5 C7 C8 171.7(7) . . . . ?
Zn1 N5 C7 C8 53.2(7) . . . . ?
Zn1 N6 C8 C7 29.7(8) . . . . ?
N5 C7 C8 N6 -55.0(9) . . . . ?
